data_7023054
loop_
_publ_author_name
'Sohail, M.'
'Panisch, R.'
'Bowden, A.'
'Bassindale, A. R.'
'Taylor, P. G.'
'Korlyukov, A. A.'
'Arkhipov, D. E.'
'Male, L.'
'Callear, S.'
'Coles, S. J.'
'Hursthouse, M. B.'
'Harrington, R. W.'
'Clegg, W.'

_publ_section_title
;
 Pentacoordinate silicon complexes with dynamic motion resembling a
 pendulum on the S(N)2 reaction pathway.
;
_journal_issue 30
_journal_name_full 'Dalton transactions (Cambridge, England : 2003)'
_journal_page_first 10971
_journal_page_last 10981
_journal_paper_doi 10.1039/c3dt50613d
_journal_volume 42
_journal_year 2013
_chemical_formula_sum 'C9 H14 F3 N O5 S Si'
_chemical_formula_weight 333.36
_space_group_IT_number 2
_symmetry_cell_setting triclinic
_symmetry_space_group_name_Hall '-P 1'
_symmetry_space_group_name_H-M 'P -1'
_atom_sites_solution_hydrogens geom
_atom_sites_solution_primary direct
_atom_sites_solution_secondary difmap
_audit_creation_method SHELXL-97
_cell_angle_alpha 91.671(2)
_cell_angle_beta 94.616(3)
_cell_angle_gamma 93.374(3)
_cell_formula_units_Z 4
_cell_length_a 8.3636(2)
_cell_length_b 8.8564(4)
_cell_length_c 18.6451(8)
_cell_measurement_reflns_used 21313
_cell_measurement_temperature 120(2)
_cell_measurement_theta_max 27.48
_cell_measurement_theta_min 2.91
_cell_volume 1373.41(9)
_computing_cell_refinement 'DENZO (Otwinowski & Minor, 1997) & COLLECT (Hooft, R.W.W., 1998)'
_computing_data_collection 'COLLECT (Hooft, R.W.W., 1998)'
_computing_data_reduction 'DENZO (Otwinowski & Minor, 1997) & COLLECT (Hooft, R.W.W., 1998)'
_computing_molecular_graphics 'PLATON/PLUTON (Spek, A. L., 1998)'
_computing_publication_material 'WinGX (Farrugia, 1999)'
_computing_structure_refinement 'SHELXL-97 (Sheldrick, 1997)'
_computing_structure_solution
;
Sir2004 (Burla, M.C., Caliandro, R., Camalli, M., Carrozzini, B.,
Cascarano, G., De Caro, L., Giacovazzo, C., Polidori, G. & Spagna, R.,
2004)
;
_diffrn_ambient_temperature 120(2)
_diffrn_detector_area_resol_mean '4096x4096pixels / 62x62mm'
_diffrn_measured_fraction_theta_full 0.987
_diffrn_measured_fraction_theta_max 0.987
_diffrn_measurement_device_type 'Bruker-Nonius APEX II CCD camera on \k-goniostat'
_diffrn_measurement_method '\f & \w scans'
_diffrn_radiation_monochromator '10cm confocal mirrors'
_diffrn_radiation_source 'Bruker-Nonius FR591 rotating anode'
_diffrn_radiation_type MoK\a
_diffrn_radiation_wavelength 0.71073
_diffrn_reflns_av_R_equivalents 0.0946
_diffrn_reflns_av_sigmaI/netI 0.0924
_diffrn_reflns_limit_h_max 10
_diffrn_reflns_limit_h_min -10
_diffrn_reflns_limit_k_max 11
_diffrn_reflns_limit_k_min -11
_diffrn_reflns_limit_l_max 23
_diffrn_reflns_limit_l_min -23
_diffrn_reflns_number 19824
_diffrn_reflns_theta_full 26.37
_diffrn_reflns_theta_max 26.37
_diffrn_reflns_theta_min 3.13
_exptl_absorpt_coefficient_mu 0.376
_exptl_absorpt_correction_T_max 0.9814
_exptl_absorpt_correction_T_min 0.9388
_exptl_absorpt_correction_type multi-scan
_exptl_absorpt_process_details 'SADABS 2007/2 (Sheldrick, G.M., 2007)'
_exptl_crystal_colour Colourless
_exptl_crystal_density_diffrn 1.612
_exptl_crystal_density_method 'not measured'
_exptl_crystal_description Rod
_exptl_crystal_F_000 688
_exptl_crystal_size_max 0.17
_exptl_crystal_size_mid 0.08
_exptl_crystal_size_min 0.05
_refine_diff_density_max 0.472
_refine_diff_density_min -0.488
_refine_diff_density_rms 0.118
_refine_ls_extinction_method none
_refine_ls_goodness_of_fit_ref 1.117
_refine_ls_hydrogen_treatment constr
_refine_ls_matrix_type full
_refine_ls_number_parameters 365
_refine_ls_number_reflns 5555
_refine_ls_number_restraints 0
_refine_ls_restrained_S_all 1.117
_refine_ls_R_factor_all 0.1394
_refine_ls_R_factor_gt 0.0870
_refine_ls_shift/su_max 0.000
_refine_ls_shift/su_mean 0.000
_refine_ls_structure_factor_coef Fsqd
_refine_ls_weighting_details 'calc w=1/[\s^2^(Fo^2^)+(0.0000P)^2^+9.8846P] where P=(Fo^2^+2Fc^2^)/3'
_refine_ls_weighting_scheme calc
_refine_ls_wR_factor_gt 0.1601
_refine_ls_wR_factor_ref 0.1868
_reflns_number_gt 3821
_reflns_number_total 5555
_reflns_threshold_expression >2sigma(I)
_cod_data_source_file c3dt50613d.txt
_cod_data_source_block 2008src0138
_cod_depositor_comments
;
The following automatic conversions were performed:

'_symmetry_cell_setting' value 'Triclinic' changed to 'triclinic'
according to /home/saulius/struct/CIF-dictionaries/cif_core.dic
dictionary named 'cif_core.dic' version 2.4.2 from
2011-04-26.

'_exptl_absorpt_correction_type' value 'Multi-scan'
changed to 'multi-scan' according to
/home/saulius/struct/CIF-dictionaries/cif_core.dic dictionary named
'cif_core.dic' version 2.4.2 from 2011-04-26.

Automatic conversion script
Id: cif_fix_values 1891 2012-01-12 08:04:46Z andrius 
;
_cod_original_cell_volume 1373.40(9)
_cod_database_code 7023054

loop_
_symmetry_equiv_pos_as_xyz
'x, y, z'
'-x, -y, -z'

loop_
_atom_site_label
_atom_site_type_symbol
_atom_site_fract_x
_atom_site_fract_y
_atom_site_fract_z
_atom_site_U_iso_or_equiv
_atom_site_adp_type
_atom_site_occupancy
_atom_site_symmetry_multiplicity
_atom_site_calc_flag
_atom_site_refinement_flags
C1 C 0.7326(7) 1.1971(7) -0.1503(3) 0.0235(13) Uani 1 1 d .
C2 C 0.7543(7) 1.3374(7) -0.1931(3) 0.0265(13) Uani 1 1 d .
H2A H 0.6843 1.3252 -0.2386 0.032 Uiso 1 1 calc R
H2B H 0.8671 1.3481 -0.2058 0.032 Uiso 1 1 calc R
C3 C 0.7151(8) 1.4812(7) -0.1531(3) 0.0268(14) Uani 1 1 d .
H3A H 0.5984 1.4793 -0.1473 0.032 Uiso 1 1 calc R
H3B H 0.7442 1.5706 -0.1811 0.032 Uiso 1 1 calc R
C4 C 0.8087(8) 1.4923(7) -0.0794(3) 0.0270(14) Uani 1 1 d .
H4A H 0.9246 1.5107 -0.0855 0.032 Uiso 1 1 calc R
H4B H 0.7736 1.5791 -0.0513 0.032 Uiso 1 1 calc R
C5 C 0.7831(6) 1.3513(6) -0.0395(3) 0.0201(12) Uani 1 1 d .
C6 C 0.7266(7) 1.0874(6) -0.0280(3) 0.0221(12) Uani 1 1 d .
H6A H 0.8091 1.0146 -0.0364 0.027 Uiso 1 1 calc R
H6B H 0.6191 1.0350 -0.0387 0.027 Uiso 1 1 calc R
C7 C 0.5761(7) 1.2317(7) 0.1111(3) 0.0267(14) Uani 1 1 d .
H7A H 0.5302 1.1522 0.1402 0.040 Uiso 1 1 calc R
H7B H 0.4948 1.2590 0.0737 0.040 Uiso 1 1 calc R
H7C H 0.6107 1.3209 0.1420 0.040 Uiso 1 1 calc R
C8 C 0.9492(7) 1.1653(7) 0.1211(3) 0.0283(14) Uani 1 1 d .
H8A H 0.9614 1.2542 0.1541 0.042 Uiso 1 1 calc R
H8B H 1.0349 1.1703 0.0882 0.042 Uiso 1 1 calc R
H8C H 0.9562 1.0732 0.1489 0.042 Uiso 1 1 calc R
C9 C 0.7689(7) 0.7401(7) 0.1802(3) 0.0287(14) Uani 1 1 d .
N1 N 0.7454(5) 1.2183(5) -0.0747(3) 0.0197(10) Uani 1 1 d .
O1 O 0.7073(5) 1.0706(5) -0.1762(2) 0.0322(10) Uani 1 1 d .
O2 O 0.7992(5) 1.3526(4) 0.0283(2) 0.0234(9) Uani 1 1 d .
O3 O 0.6830(5) 0.9486(4) 0.0960(2) 0.0239(9) Uani 1 1 d .
O4 O 0.6118(5) 0.6890(5) 0.0565(2) 0.0311(10) Uani 1 1 d .
O5 O 0.8914(5) 0.7883(5) 0.0594(2) 0.0303(10) Uani 1 1 d .
F1 F 0.8809(4) 0.8306(4) 0.2162(2) 0.0352(9) Uani 1 1 d .
F2 F 0.8159(5) 0.5980(4) 0.1833(2) 0.0397(10) Uani 1 1 d .
F3 F 0.6347(5) 0.7473(5) 0.2134(2) 0.0424(10) Uani 1 1 d .
Si1 Si 0.75085(19) 1.16167(19) 0.06848(9) 0.0213(4) Uani 1 1 d .
S1 S 0.73643(17) 0.79370(16) 0.08698(8) 0.0216(3) Uani 1 1 d .
C101 C 0.7920(7) 0.7175(7) 0.6491(3) 0.0213(12) Uani 1 1 d .
C102 C 0.8343(7) 0.8636(7) 0.6911(3) 0.0268(14) Uani 1 1 d .
H10A H 0.9522 0.8743 0.7025 0.032 Uiso 1 1 calc R
H10B H 0.7834 0.8598 0.7372 0.032 Uiso 1 1 calc R
C103 C 0.7813(7) 1.0018(7) 0.6513(3) 0.0272(14) Uani 1 1 d .
H10C H 0.8245 1.0948 0.6787 0.033 Uiso 1 1 calc R
H10D H 0.6625 1.0016 0.6473 0.033 Uiso 1 1 calc R
C104 C 0.8418(7) 1.0013(7) 0.5760(3) 0.0255(13) Uani 1 1 d .
H10E H 0.7939 1.0833 0.5482 0.031 Uiso 1 1 calc R
H10F H 0.9600 1.0205 0.5800 0.031 Uiso 1 1 calc R
C105 C 0.7983(6) 0.8543(6) 0.5379(3) 0.0204(12) Uani 1 1 d .
C106 C 0.7324(7) 0.5903(6) 0.5271(3) 0.0204(12) Uani 1 1 d .
H10G H 0.6273 0.5423 0.5377 0.025 Uiso 1 1 calc R
H10H H 0.8154 0.5163 0.5360 0.025 Uiso 1 1 calc R
C107 C 0.9045(7) 0.6424(7) 0.3796(3) 0.0281(14) Uani 1 1 d .
H10I H 0.8964 0.5512 0.3482 0.042 Uiso 1 1 calc R
H10J H 1.0003 0.6410 0.4135 0.042 Uiso 1 1 calc R
H10K H 0.9127 0.7322 0.3503 0.042 Uiso 1 1 calc R
C108 C 0.5367(7) 0.7115(7) 0.3845(3) 0.0239(13) Uani 1 1 d .
H10L H 0.5620 0.7997 0.3560 0.036 Uiso 1 1 calc R
H10M H 0.4635 0.7389 0.4205 0.036 Uiso 1 1 calc R
H10N H 0.4854 0.6295 0.3526 0.036 Uiso 1 1 calc R
C109 C 0.6868(7) 0.2081(7) 0.3193(4) 0.0288(14) Uani 1 1 d .
N101 N 0.7714(5) 0.7262(5) 0.5735(3) 0.0197(10) Uani 1 1 d .
O101 O 0.7769(5) 0.5950(5) 0.6751(2) 0.0302(10) Uani 1 1 d .
O102 O 0.7867(5) 0.8452(4) 0.4698(2) 0.0236(9) Uani 1 1 d .
O103 O 0.6453(5) 0.4313(4) 0.4040(2) 0.0239(9) Uani 1 1 d .
O104 O 0.8698(5) 0.2761(5) 0.4359(2) 0.0297(10) Uani 1 1 d .
O105 O 0.5915(5) 0.1809(5) 0.4469(2) 0.0294(10) Uani 1 1 d .
F101 F 0.5363(4) 0.2110(5) 0.2903(2) 0.0441(11) Uani 1 1 d .
F102 F 0.7315(5) 0.0676(4) 0.3148(2) 0.0483(11) Uani 1 1 d .
F103 F 0.7808(4) 0.2942(4) 0.2799(2) 0.0369(9) Uani 1 1 d .
Si11 Si 0.72414(19) 0.64775(18) 0.43021(9) 0.0208(4) Uani 1 1 d .
S101 S 0.70249(17) 0.27825(16) 0.41251(8) 0.0220(3) Uani 1 1 d .

loop_
_atom_site_aniso_label
_atom_site_aniso_U_11
_atom_site_aniso_U_22
_atom_site_aniso_U_33
_atom_site_aniso_U_23
_atom_site_aniso_U_13
_atom_site_aniso_U_12
C1 0.021(3) 0.030(3) 0.021(3) 0.002(3) 0.008(2) 0.005(2)
C2 0.029(3) 0.025(3) 0.026(3) 0.004(3) 0.004(3) 0.001(2)
C3 0.033(3) 0.021(3) 0.027(3) 0.007(3) 0.003(3) -0.001(2)
C4 0.034(3) 0.024(3) 0.023(3) 0.001(3) 0.003(3) 0.002(3)
C5 0.017(3) 0.021(3) 0.022(3) -0.001(2) 0.000(2) 0.001(2)
C6 0.025(3) 0.019(3) 0.022(3) 0.002(2) 0.003(2) 0.000(2)
C7 0.025(3) 0.027(3) 0.028(4) 0.001(3) 0.006(3) 0.005(2)
C8 0.028(3) 0.030(3) 0.025(3) 0.001(3) -0.003(3) -0.001(3)
C9 0.031(3) 0.029(3) 0.026(4) 0.010(3) -0.001(3) 0.006(3)
N1 0.024(2) 0.018(2) 0.017(3) -0.002(2) 0.006(2) 0.0021(19)
O1 0.043(3) 0.028(3) 0.025(2) -0.006(2) 0.002(2) 0.004(2)
O2 0.032(2) 0.018(2) 0.019(2) 0.0019(17) -0.0010(17) 0.0010(17)
O3 0.029(2) 0.019(2) 0.024(2) 0.0066(17) 0.0027(17) 0.0041(17)
O4 0.031(2) 0.026(2) 0.034(3) -0.002(2) -0.0049(19) -0.0002(18)
O5 0.023(2) 0.033(3) 0.036(3) 0.004(2) 0.0077(19) 0.0040(18)
F1 0.039(2) 0.034(2) 0.030(2) 0.0019(17) -0.0103(17) -0.0042(16)
F2 0.049(2) 0.027(2) 0.043(2) 0.0144(18) -0.0039(19) 0.0037(17)
F3 0.038(2) 0.065(3) 0.027(2) 0.008(2) 0.0136(17) 0.0031(19)
Si1 0.0225(8) 0.0228(9) 0.0187(9) -0.0001(7) 0.0007(6) 0.0033(6)
S1 0.0219(7) 0.0202(7) 0.0228(8) 0.0031(6) 0.0013(6) 0.0024(5)
C101 0.019(3) 0.024(3) 0.022(3) 0.002(2) 0.004(2) 0.005(2)
C102 0.027(3) 0.035(4) 0.019(3) 0.006(3) -0.002(2) 0.004(3)
C103 0.027(3) 0.026(3) 0.028(4) -0.002(3) -0.003(3) 0.003(2)
C104 0.030(3) 0.020(3) 0.027(3) 0.003(3) 0.007(3) 0.002(2)
C105 0.018(3) 0.022(3) 0.022(3) 0.008(2) 0.000(2) 0.002(2)
C106 0.027(3) 0.016(3) 0.018(3) 0.000(2) 0.002(2) 0.003(2)
C107 0.029(3) 0.025(3) 0.030(4) 0.000(3) 0.005(3) 0.001(2)
C108 0.027(3) 0.024(3) 0.021(3) 0.004(2) 0.000(2) 0.005(2)
C109 0.022(3) 0.033(4) 0.031(4) -0.010(3) 0.006(3) -0.002(3)
N101 0.018(2) 0.020(2) 0.021(3) 0.003(2) 0.0026(19) 0.0014(18)
O101 0.039(3) 0.026(2) 0.026(2) 0.0053(19) 0.0042(19) 0.0020(19)
O102 0.028(2) 0.022(2) 0.021(2) 0.0030(17) 0.0015(17) 0.0027(17)
O103 0.025(2) 0.020(2) 0.026(2) -0.0008(17) 0.0006(17) 0.0034(16)
O104 0.020(2) 0.032(2) 0.037(3) 0.004(2) -0.0002(19) 0.0062(18)
O105 0.028(2) 0.029(2) 0.033(3) 0.007(2) 0.0061(19) 0.0022(18)
F101 0.030(2) 0.071(3) 0.028(2) -0.012(2) 0.0002(17) -0.0075(19)
F102 0.059(3) 0.031(2) 0.056(3) -0.014(2) 0.019(2) -0.0010(19)
F103 0.036(2) 0.047(2) 0.029(2) -0.0020(18) 0.0138(17) -0.0030(17)
Si11 0.0221(8) 0.0210(8) 0.0196(9) 0.0024(7) 0.0013(6) 0.0030(6)
S101 0.0214(7) 0.0207(7) 0.0242(8) 0.0003(6) 0.0018(6) 0.0030(6)

loop_
_atom_type_symbol
_atom_type_description
_atom_type_scat_dispersion_real
_atom_type_scat_dispersion_imag
_atom_type_scat_source
C C 0.0033 0.0016 'International Tables Vol C Tables 4.2.6.8 and 6.1.1.4'
H H 0.0000 0.0000 'International Tables Vol C Tables 4.2.6.8 and 6.1.1.4'
N N 0.0061 0.0033 'International Tables Vol C Tables 4.2.6.8 and 6.1.1.4'
O O 0.0106 0.0060 'International Tables Vol C Tables 4.2.6.8 and 6.1.1.4'
F F 0.0171 0.0103 'International Tables Vol C Tables 4.2.6.8 and 6.1.1.4'
Si Si 0.0817 0.0704 'International Tables Vol C Tables 4.2.6.8 and 6.1.1.4'
S S 0.1246 0.1234 'International Tables Vol C Tables 4.2.6.8 and 6.1.1.4'

loop_
_geom_angle_atom_site_label_1
_geom_angle_atom_site_label_2
_geom_angle_atom_site_label_3
_geom_angle
O1 C1 N1 119.0(5)
O1 C1 C2 124.7(6)
N1 C1 C2 116.3(5)
C1 C2 C3 113.3(5)
C1 C2 H2A 108.9
C3 C2 H2A 108.9
C1 C2 H2B 108.9
C3 C2 H2B 108.9
H2A C2 H2B 107.7
C2 C3 C4 109.5(5)
C2 C3 H3A 109.8
C4 C3 H3A 109.8
C2 C3 H3B 109.8
C4 C3 H3B 109.8
H3A C3 H3B 108.2
C5 C4 C3 111.2(5)
C5 C4 H4A 109.4
C3 C4 H4A 109.4
C5 C4 H4B 109.4
C3 C4 H4B 109.4
H4A C4 H4B 108.0
O2 C5 N1 118.1(5)
O2 C5 C4 121.1(5)
N1 C5 C4 120.8(5)
N1 C6 Si1 107.6(4)
N1 C6 H6A 110.2
Si1 C6 H6A 110.2
N1 C6 H6B 110.2
Si1 C6 H6B 110.2
H6A C6 H6B 108.5
Si1 C7 H7A 109.5
Si1 C7 H7B 109.5
H7A C7 H7B 109.5
Si1 C7 H7C 109.5
H7A C7 H7C 109.5
H7B C7 H7C 109.5
Si1 C8 H8A 109.5
Si1 C8 H8B 109.5
H8A C8 H8B 109.5
Si1 C8 H8C 109.5
H8A C8 H8C 109.5
H8B C8 H8C 109.5
F1 C9 F3 107.7(5)
F1 C9 F2 108.1(5)
F3 C9 F2 108.4(5)
F1 C9 S1 111.4(4)
F3 C9 S1 110.8(4)
F2 C9 S1 110.3(4)
C5 N1 C1 124.7(5)
C5 N1 C6 114.8(5)
C1 N1 C6 120.4(5)
C5 O2 Si1 114.1(4)
S1 O3 Si1 138.3(3)
C7 Si1 C8 119.6(3)
C7 Si1 C6 119.9(3)
C8 Si1 C6 120.5(3)
C7 Si1 O2 92.4(2)
C8 Si1 O2 92.5(2)
C6 Si1 O2 85.1(2)
C7 Si1 O3 89.1(2)
C8 Si1 O3 94.3(2)
C6 Si1 O3 86.6(2)
O2 Si1 O3 171.16(19)
O4 S1 O5 117.5(3)
O4 S1 O3 113.0(3)
O5 S1 O3 113.7(3)
O4 S1 C9 104.4(3)
O5 S1 C9 104.6(3)
O3 S1 C9 101.2(3)
O101 C101 N101 118.4(5)
O101 C101 C102 125.0(5)
N101 C101 C102 116.7(5)
C101 C102 C103 113.4(5)
C101 C102 H10A 108.9
C103 C102 H10A 108.9
C101 C102 H10B 108.9
C103 C102 H10B 108.9
H10A C102 H10B 107.7
C102 C103 C104 110.3(5)
C102 C103 H10C 109.6
C104 C103 H10C 109.6
C102 C103 H10D 109.6
C104 C103 H10D 109.6
H10C C103 H10D 108.1
C105 C104 C103 110.5(5)
C105 C104 H10E 109.5
C103 C104 H10E 109.5
C105 C104 H10F 109.5
C103 C104 H10F 109.5
H10E C104 H10F 108.1
O102 C105 N101 117.8(5)
O102 C105 C104 120.2(5)
N101 C105 C104 122.0(5)
N101 C106 Si11 108.4(4)
N101 C106 H10G 110.0
Si11 C106 H10G 110.0
N101 C106 H10H 110.0
Si11 C106 H10H 110.0
H10G C106 H10H 108.4
Si11 C107 H10I 109.5
Si11 C107 H10J 109.5
H10I C107 H10J 109.5
Si11 C107 H10K 109.5
H10I C107 H10K 109.5
H10J C107 H10K 109.5
Si11 C108 H10L 109.5
Si11 C108 H10M 109.5
H10L C108 H10M 109.5
Si11 C108 H10N 109.5
H10L C108 H10N 109.5
H10M C108 H10N 109.5
F102 C109 F101 108.6(5)
F102 C109 F103 108.1(5)
F101 C109 F103 107.8(5)
F102 C109 S101 110.9(5)
F101 C109 S101 110.6(4)
F103 C109 S101 110.7(4)
C105 N101 C101 123.8(5)
C105 N101 C106 114.7(5)
C101 N101 C106 121.3(5)
C105 O102 Si11 114.2(4)
S101 O103 Si11 138.3(3)
C107 Si11 C108 118.8(3)
C107 Si11 C106 120.3(3)
C108 Si11 C106 120.9(3)
C107 Si11 O102 92.3(2)
C108 Si11 O102 92.6(2)
C106 Si11 O102 84.8(2)
C107 Si11 O103 94.9(2)
C108 Si11 O103 89.0(2)
C106 Si11 O103 86.6(2)
O102 Si11 O103 170.76(19)
O105 S101 O104 118.0(3)
O105 S101 O103 112.1(2)
O104 S101 O103 114.0(3)
O105 S101 C109 104.5(3)
O104 S101 C109 104.9(3)
O103 S101 C109 101.0(3)

loop_
_geom_bond_atom_site_label_1
_geom_bond_atom_site_label_2
_geom_bond_distance
C1 O1 1.206(7)
C1 N1 1.412(7)
C1 C2 1.506(8)
C2 C3 1.523(8)
C2 H2A 0.9900
C2 H2B 0.9900
C3 C4 1.523(8)
C3 H3A 0.9900
C3 H3B 0.9900
C4 C5 1.486(8)
C4 H4A 0.9900
C4 H4B 0.9900
C5 O2 1.260(7)
C5 N1 1.340(7)
C6 N1 1.478(7)
C6 Si1 1.889(6)
C6 H6A 0.9900
C6 H6B 0.9900
C7 Si1 1.848(6)
C7 H7A 0.9800
C7 H7B 0.9800
C7 H7C 0.9800
C8 Si1 1.857(6)
C8 H8A 0.9800
C8 H8B 0.9800
C8 H8C 0.9800
C9 F1 1.324(7)
C9 F3 1.329(7)
C9 F2 1.342(7)
C9 S1 1.818(6)
O2 Si1 1.904(4)
O3 S1 1.477(4)
O3 Si1 2.030(4)
O4 S1 1.424(4)
O5 S1 1.436(4)
C101 O101 1.206(7)
C101 N101 1.412(7)
C101 C102 1.501(9)
C102 C103 1.519(8)
C102 H10A 0.9900
C102 H10B 0.9900
C103 C104 1.529(8)
C103 H10C 0.9900
C103 H10D 0.9900
C104 C105 1.477(8)
C104 H10E 0.9900
C104 H10F 0.9900
C105 O102 1.267(7)
C105 N101 1.347(7)
C106 N101 1.466(7)
C106 Si11 1.889(6)
C106 H10G 0.9900
C106 H10H 0.9900
C107 Si11 1.844(6)
C107 H10I 0.9800
C107 H10J 0.9800
C107 H10K 0.9800
C108 Si11 1.849(6)
C108 H10L 0.9800
C108 H10M 0.9800
C108 H10N 0.9800
C109 F102 1.322(7)
C109 F101 1.331(7)
C109 F103 1.340(7)
C109 S101 1.820(7)
O102 Si11 1.905(4)
O103 S101 1.473(4)
O103 Si11 2.023(4)
O104 S101 1.433(4)
O105 S101 1.431(4)
